data_9002637
loop_
_publ_author_name
'Yang, H.'
'Konzett, J.'
'Prewitt, C. T.'

_publ_section_title
;Crystal structure of a new (21)-clinopyribole synthesized at high temperature
 and pressure
;
_journal_name_full 'American Mineralogist'
_journal_page_first 1261
_journal_page_last 1266
_journal_volume 86
_journal_year 2001
_chemical_formula_sum 'Al1.22 Ca1.52 H2 K1.1 Mg5.84 Na2.32 O36 Si12'
_chemical_name_mineral Clinopyribole
_space_group_IT_number 12
_symmetry_space_group_name_Hall '-A 2y'
_symmetry_space_group_name_H-M 'A 1 2/m 1'
_cell_angle_alpha 90
_cell_angle_beta 106.25
_cell_angle_gamma 90
_cell_length_a 9.8390
_cell_length_b 26.6471
_cell_length_c 5.2665
_cell_formula_units_Z 2
_cell_volume 1325.613
_exptl_crystal_density_diffrn 3.124
_cod_depositor_comments
;
 Adding the _atom_site_type_symbol data item.

 Antanas Vaitkus,
 2017-02-17
;
_cod_original_formula_sum 'Mg5.84 Al1.22 Ca1.52 Na2.32 Si12 O36 K1.1 H2'
_cod_database_code 9002637

loop_
_symmetry_equiv_pos_as_xyz
x,y,z
x,1/2+y,1/2+z
x,-y,z
x,1/2-y,1/2+z
-x,-y,-z
-x,1/2-y,1/2-z
-x,y,-z
-x,1/2+y,1/2-z

loop_
_atom_site_aniso_label
_atom_site_aniso_U_11
_atom_site_aniso_U_22
_atom_site_aniso_U_33
_atom_site_aniso_U_12
_atom_site_aniso_U_13
_atom_site_aniso_U_23
MgS1 0.00859 0.01079 0.00894 0.00000 0.00363 0.00000
AlS1 0.00859 0.01079 0.00894 0.00000 0.00363 0.00000
CaS2 0.01808 0.01439 0.01554 0.00000 -0.00073 0.00000
NaS2 0.01808 0.01439 0.01554 0.00000 -0.00073 0.00000
SiS 0.00949 0.01079 0.00842 0.00000 0.00266 -0.00068
OS1 0.01175 0.02158 0.01476 0.00000 0.00266 -0.00478
OS2 0.02125 0.01079 0.01761 -0.00255 0.00944 -0.00273
OS3 0.01085 0.01439 0.01153 -0.00128 0.00387 0.00205
MgD1 0.01130 0.01079 0.00920 0.00000 0.00411 0.00000
MgD2 0.01040 0.01079 0.01088 0.00000 0.00218 0.00000
AlD2 0.01040 0.01079 0.01088 0.00000 0.00218 0.00000
MgD3 0.00994 0.01079 0.00932 0.00000 0.00242 0.00000
CaD4 0.01492 0.01439 0.01295 0.00000 0.00097 0.00000
NaD4 0.01492 0.01439 0.01295 0.00000 0.00097 0.00000
KD4 0.01492 0.01439 0.01295 0.00000 0.00097 0.00000
Mg4 0.01492 0.01439 0.01295 0.00000 0.00097 0.00000
SiD1 0.00859 0.01079 0.00738 0.00000 0.00242 0.00000
SiD2 0.00814 0.01079 0.00907 0.00000 0.00266 0.00000
OD1 0.00904 0.01079 0.01191 0.00128 0.00484 0.00068
OD2 0.00859 0.01079 0.00971 0.00000 0.00194 0.00205
OD3 0.01130 0.01439 0.01295 0.00000 0.00266 0.00000
OD4 0.01672 0.01439 0.01684 -0.00383 0.00605 -0.00137
OD5 0.00994 0.01439 0.01191 -0.00128 0.00097 -0.00205
OD6 0.00904 0.01799 0.01230 0.00000 0.00532 0.00205
OD7 0.01175 0.01079 0.01347 0.00000 0.00218 0.00000
KAD 0.03707 0.01799 0.02642 0.00000 -0.01548 0.00000

loop_
_atom_site_label
_atom_site_type_symbol
_atom_site_fract_x
_atom_site_fract_y
_atom_site_fract_z
_atom_site_occupancy
_atom_site_U_iso_or_equiv
MgS1 Mg 0.50000 0.21880 0.50000 0.44000 ?
AlS1 Al 0.50000 0.21880 0.50000 0.56000 ?
CaS2 Ca 0.50000 0.34820 0.50000 0.55000 ?
NaS2 Na 0.50000 0.34820 0.50000 0.45000 ?
SiS Si 0.78170 0.28000 0.47740 1.00000 ?
OS1 O 0.61100 0.27510 0.38200 1.00000 ?
OS2 O 0.85270 0.33300 0.56530 1.00000 ?
OS3 O 0.84600 0.24380 0.74300 1.00000 ?
MgD1 Mg 0.00000 0.43980 0.00000 1.00000 ?
MgD2 Mg 0.00000 0.12050 0.00000 0.95000 ?
AlD2 Al 0.00000 0.12050 0.00000 0.05000 ?
MgD3 Mg 0.00000 0.00000 0.00000 1.00000 ?
CaD4 Ca 0.00000 0.31320 0.00000 0.21000 ?
NaD4 Na 0.00000 0.31320 0.00000 0.71000 ?
KD4 K 0.00000 0.31320 0.00000 0.05000 ?
Mg4 Mg 0.00000 0.31320 0.00000 0.03000 ?
SiD1 Si -0.27920 0.05790 0.02410 1.00000 ?
SiD2 Si 0.28980 0.11680 0.48030 1.00000 ?
OD1 O -0.11030 0.05840 0.10850 1.00000 ?
OD2 O 0.11940 0.11600 0.39190 1.00000 ?
OD3 O 0.10920 0.00000 0.39370 1.00000 ?
OD4 O 0.36900 0.16870 0.55540 1.00000 ?
OD5 O 0.34860 0.08600 0.25650 1.00000 ?
OD6 O -0.65540 0.08090 -0.24980 1.00000 ?
OD7 O -0.33660 0.00000 -0.02000 1.00000 ?
KAD K 0.50000 0.00000 0.50000 1.00000 ?
HD H 0.20000 0.00000 0.46100 1.00000 0.02660

_database_code_amcsd 0002726
